data_4305525
loop_
_publ_author_name
'Nouri Bouslimani'
'Nicolas Cl\'ement'
'Guillaume Rogez'
'Philippe Turek'
'Maxime Bernard'
'Samuel Dagorne'
'David Martel'
'Hoan Nguyen Cong'
'Richard Welter'

_publ_contact_author_address
;
Institut Le Bel, rue Blaise Pascal, 67000 STRASBOURG, FRANCE
;
_publ_contact_author_email welter@chimie.u-strasbg.fr
_publ_contact_author_fax 0390241232
_publ_contact_author_name
;
Richard Welter
;
_publ_contact_author_phone 0390241593
_publ_section_title
;
Synthesis and Magnetic Properties of New Mono- and Binuclear Iron Complexes
with Salicyloylhydrazono Dithiolane Ligand
;
_journal_name_full 'Inorganic Chemistry'
_journal_page_first 7623
_journal_page_last 7630
_journal_paper_doi 10.1021/ic800522h
_journal_volume 47
_journal_year 2008
_chemical_formula_moiety 'C22 H26 Cl2 Fe N4 O6 S4'
_chemical_formula_sum 'C22 H26 Cl2 Fe N4 O6 S4'
_chemical_formula_weight 697.46
_chemical_name_systematic
; 
 ? 
;
_space_group_IT_number 14
_symmetry_cell_setting monoclinic
_symmetry_space_group_name_Hall '-P 2ybc'
_symmetry_space_group_name_H-M 'P 1 21/c 1'
_atom_sites_solution_hydrogens geom
_atom_sites_solution_primary direct
_atom_sites_solution_secondary difmap
_audit_creation_method SHELXL-97
_cell_angle_alpha 90.00
_cell_angle_beta 111.872(4)
_cell_angle_gamma 90.00
_cell_formula_units_Z 2
_cell_length_a 10.5360(5)
_cell_length_b 8.9060(7)
_cell_length_c 16.6560(12)
_cell_measurement_reflns_used 7009
_cell_measurement_temperature 173(2)
_cell_measurement_theta_max 27.485
_cell_measurement_theta_min 0.998
_cell_volume 1450.39(17)
_computing_cell_refinement 'Denzo (Nonius B.V., 1998)'
_computing_data_collection 'Collect (Nonius B.V., 1998)'
_computing_data_reduction 'Denzo (Nonius B.V., 1998)'
_computing_molecular_graphics 'PLATON 98 (Spek, 1998)'
_computing_publication_material 'SHELXL-97 (Sheldrick, 1997)'
_computing_structure_refinement 'SHELXL-97 (Sheldrick, 1997)'
_computing_structure_solution 'SHELXS-97 (Sheldrick, 1997)'
_diffrn_ambient_temperature 173(2)
_diffrn_measured_fraction_theta_full 0.998
_diffrn_measured_fraction_theta_max 0.998
_diffrn_measurement_device_type KappaCCD
_diffrn_measurement_method '\p scans'
_diffrn_radiation_monochromator graphite
_diffrn_radiation_source 'fine-focus sealed tube'
_diffrn_radiation_type MoK\a
_diffrn_radiation_wavelength 0.71073
_diffrn_reflns_av_R_equivalents 0.1017
_diffrn_reflns_av_sigmaI/netI 0.1169
_diffrn_reflns_limit_h_max 9
_diffrn_reflns_limit_h_min -13
_diffrn_reflns_limit_k_max 10
_diffrn_reflns_limit_k_min -11
_diffrn_reflns_limit_l_max 21
_diffrn_reflns_limit_l_min -21
_diffrn_reflns_number 9329
_diffrn_reflns_theta_full 27.50
_diffrn_reflns_theta_max 27.50
_diffrn_reflns_theta_min 2.08
_exptl_absorpt_coefficient_mu 1.036
_exptl_absorpt_correction_type none
_exptl_crystal_colour yellow
_exptl_crystal_density_diffrn 1.597
_exptl_crystal_density_method 'not measured'
_exptl_crystal_description prism
_exptl_crystal_F_000 716
_exptl_crystal_size_max 0.10
_exptl_crystal_size_mid 0.10
_exptl_crystal_size_min 0.10
_refine_diff_density_max 0.572
_refine_diff_density_min -0.438
_refine_diff_density_rms 0.104
_refine_ls_extinction_method none
_refine_ls_goodness_of_fit_ref 1.147
_refine_ls_hydrogen_treatment mixed
_refine_ls_matrix_type full
_refine_ls_number_parameters 186
_refine_ls_number_reflns 3325
_refine_ls_number_restraints 0
_refine_ls_restrained_S_all 1.147
_refine_ls_R_factor_all 0.1358
_refine_ls_R_factor_gt 0.0846
_refine_ls_shift/su_max 0.009
_refine_ls_shift/su_mean 0.000
_refine_ls_structure_factor_coef Fsqd
_refine_ls_weighting_details 'calc w=1/[\s^2^(Fo^2^)+(0.0000P)^2^+3.5012P] where P=(Fo^2^+2Fc^2^)/3'
_refine_ls_weighting_scheme calc
_refine_ls_wR_factor_gt 0.1097
_refine_ls_wR_factor_ref 0.1209
_reflns_number_gt 2310
_reflns_number_total 3325
_reflns_threshold_expression >2sigma(I)
_cod_data_source_file ic800522h-file001_4.cif
_cod_data_source_block fer_L2_2_CL_2_methanol
_cod_original_sg_symbol_H-M 'P 21/c'
_cod_database_code 4305525

loop_
_symmetry_equiv_pos_as_xyz
'x, y, z'
'-x, y+1/2, -z+1/2'
'-x, -y, -z'
'x, -y-1/2, z-1/2'

loop_
_atom_site_label
_atom_site_type_symbol
_atom_site_fract_x
_atom_site_fract_y
_atom_site_fract_z
_atom_site_U_iso_or_equiv
_atom_site_adp_type
_atom_site_occupancy
_atom_site_symmetry_multiplicity
_atom_site_calc_flag
_atom_site_refinement_flags
_atom_site_disorder_assembly
_atom_site_disorder_group
Fe Fe 1.0000 0.0000 1.0000 0.0169(2) Uani 1 2 d S . .
Cl Cl 1.03690(12) 0.26679(14) 1.02652(8) 0.0289(3) Uani 1 1 d . . .
S1 S 0.75971(12) 0.12853(16) 1.18740(7) 0.0262(3) Uani 1 1 d . . .
S2 S 1.01630(12) -0.04250(16) 1.22665(8) 0.0303(3) Uani 1 1 d . . .
O1 O 0.4817(3) 0.1851(4) 0.9699(2) 0.0280(9) Uani 1 1 d . . .
O2 O 0.8071(3) 0.0541(4) 0.90165(18) 0.0224(8) Uani 1 1 d . . .
O3 O 0.7078(3) 0.6565(4) 1.0050(2) 0.0322(9) Uani 1 1 d . . .
N1 N 0.7287(4) 0.0759(5) 1.0095(2) 0.0191(9) Uani 1 1 d . . .
N2 N 0.8528(3) 0.0214(4) 1.0674(2) 0.0173(8) Uani 1 1 d . . .
C1 C 0.4732(4) 0.2005(5) 0.8866(3) 0.0205(10) Uani 1 1 d . . .
C2 C 0.3590(4) 0.2658(6) 0.8239(3) 0.0255(11) Uani 1 1 d . . .
H2 H 0.2860 0.3011 0.8393 0.031 Uiso 1 1 calc . . .
C3 C 0.3508(5) 0.2797(6) 0.7397(3) 0.0299(12) Uani 1 1 d . . .
H3 H 0.2727 0.3251 0.6976 0.036 Uiso 1 1 calc . . .
C4 C 0.4559(5) 0.2280(6) 0.7164(3) 0.0307(12) Uani 1 1 d . . .
H4 H 0.4495 0.2368 0.6582 0.037 Uiso 1 1 calc . . .
C5 C 0.5702(4) 0.1635(6) 0.7778(3) 0.0239(11) Uani 1 1 d . . .
H5 H 0.6421 0.1281 0.7614 0.029 Uiso 1 1 calc . . .
C6 C 0.5815(4) 0.1497(5) 0.8645(3) 0.0150(9) Uani 1 1 d . . .
C7 C 0.7125(4) 0.0889(5) 0.9261(3) 0.0170(10) Uani 1 1 d . . .
C8 C 0.8709(4) 0.0352(5) 1.1483(3) 0.0195(10) Uani 1 1 d . . .
C9 C 0.8444(5) 0.0699(6) 1.2993(3) 0.0295(12) Uani 1 1 d . . .
H9A H 0.8328 0.1479 1.3384 0.035 Uiso 1 1 calc . . .
H9B H 0.8030 -0.0245 1.3094 0.035 Uiso 1 1 calc . . .
C10 C 0.9939(5) 0.0462(6) 1.3181(3) 0.0292(12) Uani 1 1 d . . .
H10A H 1.0340 -0.0180 1.3700 0.035 Uiso 1 1 calc . . .
H10B H 1.0420 0.1440 1.3300 0.035 Uiso 1 1 calc . . .
C11 C 0.6847(5) 0.5023(7) 0.9832(4) 0.0450(15) Uani 1 1 d . . .
H11A H 0.7704 0.4554 0.9860 0.067 Uiso 1 1 calc . . .
H11B H 0.6162 0.4926 0.9244 0.067 Uiso 1 1 calc . . .
H11C H 0.6515 0.4523 1.0240 0.067 Uiso 1 1 calc . . .
H1N H 0.673(4) 0.099(5) 1.027(3) 0.019(14) Uiso 1 1 d . . .
H1O H 0.427(4) 0.221(5) 0.977(3) 0.008(13) Uiso 1 1 d . . .

loop_
_atom_site_aniso_label
_atom_site_aniso_U_11
_atom_site_aniso_U_22
_atom_site_aniso_U_33
_atom_site_aniso_U_23
_atom_site_aniso_U_13
_atom_site_aniso_U_12
Fe 0.0130(4) 0.0199(5) 0.0174(5) -0.0013(4) 0.0054(4) 0.0017(4)
Cl 0.0277(6) 0.0237(7) 0.0383(7) -0.0064(6) 0.0157(5) -0.0037(5)
S1 0.0212(6) 0.0373(8) 0.0200(6) -0.0032(6) 0.0077(5) 0.0060(6)
S2 0.0280(7) 0.0398(9) 0.0188(6) 0.0031(6) 0.0037(5) 0.0138(6)
O1 0.0174(18) 0.042(2) 0.028(2) 0.0055(17) 0.0125(16) 0.0118(17)
O2 0.0159(15) 0.033(2) 0.0175(16) -0.0029(15) 0.0055(13) 0.0038(15)
O3 0.0276(19) 0.029(2) 0.042(2) -0.0060(18) 0.0160(17) 0.0012(17)
N1 0.0123(19) 0.030(3) 0.015(2) -0.0002(18) 0.0051(16) 0.0069(18)
N2 0.0148(18) 0.018(2) 0.0188(19) 0.0025(16) 0.0054(15) 0.0024(16)
C1 0.018(2) 0.022(3) 0.020(2) 0.003(2) 0.005(2) -0.002(2)
C2 0.014(2) 0.025(3) 0.032(3) 0.000(2) 0.004(2) 0.002(2)
C3 0.020(2) 0.031(3) 0.030(3) 0.009(2) -0.001(2) 0.002(2)
C4 0.029(3) 0.034(3) 0.021(3) 0.006(2) 0.000(2) -0.007(2)
C5 0.023(2) 0.028(3) 0.021(3) 0.001(2) 0.008(2) -0.001(2)
C6 0.012(2) 0.014(3) 0.015(2) -0.0001(19) 0.0009(17) -0.0008(19)
C7 0.017(2) 0.017(3) 0.016(2) -0.0024(19) 0.0045(18) -0.0014(19)
C8 0.014(2) 0.019(3) 0.023(2) 0.002(2) 0.0047(18) 0.0002(19)
C9 0.032(3) 0.042(4) 0.014(2) -0.003(2) 0.009(2) -0.004(3)
C10 0.030(3) 0.036(3) 0.019(2) 0.003(2) 0.006(2) 0.001(2)
C11 0.036(3) 0.039(4) 0.061(4) -0.002(3) 0.019(3) -0.005(3)

loop_
_atom_type_symbol
_atom_type_description
_atom_type_scat_dispersion_real
_atom_type_scat_dispersion_imag
_atom_type_scat_source
C C 0.0033 0.0016 'International Tables Vol C Tables 4.2.6.8 and 6.1.1.4'
H H 0.0000 0.0000 'International Tables Vol C Tables 4.2.6.8 and 6.1.1.4'
O O 0.0106 0.0060 'International Tables Vol C Tables 4.2.6.8 and 6.1.1.4'
N N 0.0061 0.0033 'International Tables Vol C Tables 4.2.6.8 and 6.1.1.4'
S S 0.1246 0.1234 'International Tables Vol C Tables 4.2.6.8 and 6.1.1.4'
Cl Cl 0.1484 0.1585 'International Tables Vol C Tables 4.2.6.8 and 6.1.1.4'
Fe Fe 0.3463 0.8444 'International Tables Vol C Tables 4.2.6.8 and 6.1.1.4'

loop_
_geom_angle_atom_site_label_1
_geom_angle_atom_site_label_2
_geom_angle_atom_site_label_3
_geom_angle
_geom_angle_site_symmetry_1
_geom_angle_site_symmetry_3
_geom_angle_publ_flag
O2 Fe O2 180.000(1) 3_757 . ?
O2 Fe N2 74.09(11) 3_757 3_757 ?
O2 Fe N2 105.91(11) . 3_757 ?
O2 Fe N2 105.91(11) 3_757 . ?
O2 Fe N2 74.09(11) . . ?
N2 Fe N2 180.000(1) 3_757 . ?
O2 Fe Cl 87.77(9) 3_757 3_757 ?
O2 Fe Cl 92.23(9) . 3_757 ?
N2 Fe Cl 85.37(10) 3_757 3_757 ?
N2 Fe Cl 94.63(10) . 3_757 ?
O2 Fe Cl 92.23(9) 3_757 . ?
O2 Fe Cl 87.77(9) . . ?
N2 Fe Cl 94.63(10) 3_757 . ?
N2 Fe Cl 85.37(10) . . ?
Cl Fe Cl 180.0 3_757 . ?
C8 S1 C9 96.0(2) . . ?
C8 S2 C10 95.9(2) . . ?
C1 O1 H1O 113(3) . . ?
C7 O2 Fe 116.9(3) . . ?
C7 N1 N2 118.2(4) . . ?
C7 N1 H1N 123(3) . . ?
N2 N1 H1N 119(3) . . ?
C8 N2 N1 115.0(4) . . ?
C8 N2 Fe 132.1(3) . . ?
N1 N2 Fe 109.3(2) . . ?
O1 C1 C2 121.1(4) . . ?
O1 C1 C6 119.0(4) . . ?
C2 C1 C6 119.9(4) . . ?
C3 C2 C1 120.7(4) . . ?
C3 C2 H2 119.7 . . ?
C1 C2 H2 119.7 . . ?
C2 C3 C4 120.2(4) . . ?
C2 C3 H3 119.9 . . ?
C4 C3 H3 119.9 . . ?
C3 C4 C5 120.0(4) . . ?
C3 C4 H4 120.0 . . ?
C5 C4 H4 120.0 . . ?
C4 C5 C6 120.8(4) . . ?
C4 C5 H5 119.6 . . ?
C6 C5 H5 119.6 . . ?
C1 C6 C5 118.4(4) . . ?
C1 C6 C7 125.2(4) . . ?
C5 C6 C7 116.3(4) . . ?
O2 C7 N1 120.5(4) . . ?
O2 C7 C6 121.0(4) . . ?
N1 C7 C6 118.4(4) . . ?
N2 C8 S2 119.2(3) . . ?
N2 C8 S1 125.0(3) . . ?
S2 C8 S1 115.7(2) . . ?
C10 C9 S1 109.3(3) . . ?
C10 C9 H9A 109.8 . . ?
S1 C9 H9A 109.8 . . ?
C10 C9 H9B 109.8 . . ?
S1 C9 H9B 109.8 . . ?
H9A C9 H9B 108.3 . . ?
C9 C10 S2 110.0(3) . . ?
C9 C10 H10A 109.7 . . ?
S2 C10 H10A 109.7 . . ?
C9 C10 H10B 109.7 . . ?
S2 C10 H10B 109.7 . . ?
H10A C10 H10B 108.2 . . ?
O3 C11 H11A 109.5 . . ?
O3 C11 H11B 109.5 . . ?
H11A C11 H11B 109.5 . . ?
O3 C11 H11C 109.5 . . ?
H11A C11 H11C 109.5 . . ?
H11B C11 H11C 109.5 . . ?

loop_
_geom_bond_atom_site_label_1
_geom_bond_atom_site_label_2
_geom_bond_distance
_geom_bond_site_symmetry_2
_geom_bond_publ_flag
Fe O2 2.137(3) 3_757 ?
Fe O2 2.137(3) . ?
Fe N2 2.235(3) 3_757 ?
Fe N2 2.235(3) . ?
Fe Cl 2.4215(13) 3_757 ?
Fe Cl 2.4215(13) . ?
S1 C8 1.748(4) . ?
S1 C9 1.818(5) . ?
S2 C8 1.743(4) . ?
S2 C10 1.807(5) . ?
O1 C1 1.362(5) . ?
O1 H1O 0.71(4) . ?
O2 C7 1.248(5) . ?
O3 C11 1.418(7) . ?
N1 C7 1.341(5) . ?
N1 N2 1.391(5) . ?
N1 H1N 0.76(4) . ?
N2 C8 1.296(5) . ?
C1 C2 1.394(6) . ?
C1 C6 1.399(6) . ?
C2 C3 1.377(6) . ?
C2 H2 0.9500 . ?
C3 C4 1.382(7) . ?
C3 H3 0.9500 . ?
C4 C5 1.382(6) . ?
C4 H4 0.9500 . ?
C5 C6 1.409(6) . ?
C5 H5 0.9500 . ?
C6 C7 1.482(6) . ?
C9 C10 1.502(6) . ?
C9 H9A 0.9900 . ?
C9 H9B 0.9900 . ?
C10 H10A 0.9900 . ?
C10 H10B 0.9900 . ?
C11 H11A 0.9800 . ?
C11 H11B 0.9800 . ?
C11 H11C 0.9800 . ?
